data_7048905
loop_
_publ_author_name
'Gyton, Matthew R.'
'Hood, Thomas M.'
'Chaplin, Adrian B.'

_publ_section_title
;
 A convenient method for the generation of {Rh(PNP)}<sup>+</sup> and
 {Rh(PONOP)}<sup>+</sup> fragments: reversible formation of vinylidene
 derivatives.
;
_journal_issue 9
_journal_name_full 'Dalton transactions (Cambridge, England : 2003)'
_journal_page_first 2877
_journal_page_last 2880
_journal_paper_doi 10.1039/c8dt05049j
_journal_volume 48
_journal_year 2019
_chemical_formula_moiety 'C37 H61 N O2 P2 Rh, C32 H12 B F24'
_chemical_formula_sum 'C69 H73 B F24 N O2 P2 Rh'
_chemical_formula_weight 1579.94
_chemical_melting_point ?
_space_group_crystal_system triclinic
_space_group_IT_number 2
_space_group_name_Hall '-P 1'
_space_group_name_H-M_alt 'P -1'
_symmetry_space_group_name_Hall '-P 1'
_symmetry_space_group_name_H-M 'P -1'
_atom_sites_solution_hydrogens geom
_atom_sites_solution_primary dual
_atom_sites_solution_secondary difmap
_audit_creation_date 2018-12-11
_audit_creation_method
;
Olex2 1.2
(compiled 2018.05.29 svn.r3510 for OlexSys, GUI svn.r5506)
;
_audit_update_record
;
2018-12-20 deposited with the CCDC.
2019-01-29 downloaded from the CCDC.
;
_cell_angle_alpha 66.1490(11)
_cell_angle_beta 73.5696(9)
_cell_angle_gamma 80.0085(9)
_cell_formula_units_Z 2
_cell_length_a 12.52895(11)
_cell_length_b 16.71426(19)
_cell_length_c 20.3652(2)
_cell_measurement_reflns_used 39347
_cell_measurement_temperature 150(2)
_cell_measurement_theta_max 73.3320
_cell_measurement_theta_min 3.6470
_cell_volume 3732.72(7)
_computing_cell_refinement 'CrysAlisPro 1.171.40.26a (Rigaku OD, 2018)'
_computing_data_collection 'CrysAlisPro 1.171.40.26a (Rigaku OD, 2018)'
_computing_data_reduction 'CrysAlisPro 1.171.40.26a (Rigaku OD, 2018)'
_computing_molecular_graphics 'Olex2 (Dolomanov et al., 2009)'
_computing_publication_material 'Olex2 (Dolomanov et al., 2009)'
_computing_structure_refinement 'ShelXL (Sheldrick, 2015)'
_computing_structure_solution 'ShelXT (Sheldrick, 2015)'
_diffrn_ambient_temperature 150(2)
_diffrn_detector 'CCD plate'
_diffrn_detector_area_resol_mean 5.3046
_diffrn_detector_type AtlasS2
_diffrn_measured_fraction_theta_full 0.998
_diffrn_measured_fraction_theta_max 0.998
_diffrn_measurement_details
;
List of Runs (angles in degrees, time in seconds):

  # Type    Start    End  Width  t~exp~   \w     \q     \k     \f   Frames
#--------------------------------------------------------------------------
  1  \w    -70.00  31.00   1.00    1.22    --  -41.82  57.00  30.00  101
  2  \w   -114.00 -14.00   1.00    1.22    --  -41.82 -57.00-120.00  100
  3  \w    -66.00  33.00   1.00    1.22    --  -41.82  37.00-180.00   99
  4  \w      1.00  83.00   1.00    1.22    --   41.82 -99.00-180.00   82
  5  \w     57.00 131.00   1.00    1.22    --   41.82 178.00-120.00   74
  6  \w     94.00 178.00   1.00    4.89    --  107.00 125.00 -30.00   84
  7  \w     35.00 136.00   1.00    4.89    --  107.00 -61.00  90.00  101
  8  \w     81.00 178.00   1.00    4.89    --  107.00  45.00 -30.00   97
  9  \w     24.00 110.00   1.00    4.89    --  107.00 -94.00 -30.00   86
 10  \w     35.00 136.00   1.00    4.89    --  107.00 -61.00 -90.00  101
 11  \w     81.00 178.00   1.00    4.89    --  107.00  45.00 -90.00   97
 12  \w     81.00 178.00   1.00    4.89    --  107.00  45.00-150.00   97
 13  \w     81.00 178.00   1.00    4.89    --  107.00  45.00 120.00   97
 14  \w     34.00 118.00   1.00    4.89    --  107.00-125.00 -90.00   84
 15  \w     34.00 118.00   1.00    4.89    --  107.00-125.00  90.00   84
 16  \w     34.00 118.00   1.00    4.89    --  107.00-125.00-180.00   84
 17  \w     78.00 178.00   1.00    4.89    --  107.00  61.00   0.00  100
 18  \w     35.00 136.00   1.00    4.89    --  107.00 -61.00  30.00  101
 19  \w     81.00 178.00   1.00    4.89    --  107.00  45.00 -60.00   97
 20  \w     81.00 178.00   1.00    4.89    --  107.00  45.00   0.00   97
 21  \w     24.00 110.00   1.00    4.89    --  107.00 -94.00 150.00   86
 22  \w     34.00 118.00   1.00    4.89    --  107.00-125.00-150.00   84
 23  \w     81.00 178.00   1.00    4.89    --  107.00  45.00  60.00   97
 24  \w     34.00 118.00   1.00    4.89    --  107.00-125.00 -30.00   84
 25  \w     24.00 110.00   1.00    4.89    --  107.00 -94.00 -90.00   86
 26  \w     34.00 118.00   1.00    4.89    --  107.00-125.00  30.00   84
 27  \w     94.00 178.00   1.00    4.89    --  107.00 125.00  30.00   84
 28  \w     35.00 123.00   1.00    4.89    --  107.00-132.00 137.96   88
 29  \w   -114.00 -14.00   1.00    1.22    --  -41.82 -57.00 -30.00  100
 30  \w   -118.00  -9.00   1.00    1.22    --  -41.82 -77.00  90.00  109
 31  \w    -66.00  33.00   1.00    1.22    --  -41.82  37.00 -60.00   99
 32  \w   -118.00  -9.00   1.00    1.22    --  -41.82 -77.00   0.00  109
 33  \w   -118.00  -9.00   1.00    1.22    --  -41.82 -77.00-150.00  109
 34  \w   -114.00 -14.00   1.00    1.22    --  -41.82 -57.00 150.00  100
 35  \w     78.00 125.00   1.00    4.89    --  107.00  61.00 150.00   47
;
_diffrn_measurement_device 'four-circle diffractometer'
_diffrn_measurement_device_type 'SuperNova, Dual, Cu at home/near, AtlasS2'
_diffrn_measurement_method '\w scans'
_diffrn_orient_matrix_type 'CrysAlisPro convention (1999,Acta A55,543-557)'
_diffrn_orient_matrix_UB_11 0.0498219000
_diffrn_orient_matrix_UB_12 -0.0211272000
_diffrn_orient_matrix_UB_13 -0.0699915000
_diffrn_orient_matrix_UB_21 -0.0567506000
_diffrn_orient_matrix_UB_22 -0.0874040000
_diffrn_orient_matrix_UB_23 0.0383218000
_diffrn_orient_matrix_UB_31 -0.1039526000
_diffrn_orient_matrix_UB_32 0.0460055000
_diffrn_orient_matrix_UB_33 -0.0296233000
_diffrn_radiation_monochromator mirror
_diffrn_radiation_probe x-ray
_diffrn_radiation_type CuK\a
_diffrn_radiation_wavelength 1.54184
_diffrn_reflns_av_R_equivalents 0.0320
_diffrn_reflns_av_unetI/netI 0.0217
_diffrn_reflns_Laue_measured_fraction_full 0.998
_diffrn_reflns_Laue_measured_fraction_max 0.998
_diffrn_reflns_limit_h_max 14
_diffrn_reflns_limit_h_min -15
_diffrn_reflns_limit_k_max 20
_diffrn_reflns_limit_k_min -20
_diffrn_reflns_limit_l_max 24
_diffrn_reflns_limit_l_min -24
_diffrn_reflns_number 72713
_diffrn_reflns_point_group_measured_fraction_full 0.998
_diffrn_reflns_point_group_measured_fraction_max 0.998
_diffrn_reflns_theta_full 70.075
_diffrn_reflns_theta_max 70.075
_diffrn_reflns_theta_min 6.560
_diffrn_source 'micro-focus sealed X-ray tube'
_diffrn_source_type 'SuperNova (Cu) X-ray Source'
_exptl_absorpt_coefficient_mu 3.166
_exptl_absorpt_correction_T_max 1.000
_exptl_absorpt_correction_T_min 0.303
_exptl_absorpt_correction_type gaussian
_exptl_absorpt_process_details
;
CrysAlisPro 1.171.40.26a (Rigaku Oxford Diffraction, 2018)
Numerical absorption correction based on gaussian integration over
            a multifaceted crystal model
Empirical absorption correction using spherical harmonics,
 implemented in SCALE3 ABSPACK scaling algorithm.
;
_exptl_crystal_colour green
_exptl_crystal_colour_primary green
_exptl_crystal_density_diffrn 1.406
_exptl_crystal_density_meas ?
_exptl_crystal_description plate
_exptl_crystal_F_000 1612
_exptl_crystal_recrystallization_method 'Crystals grown from 1,2-C6H4F2-hexane at 293 K'
_exptl_crystal_size_max 0.336
_exptl_crystal_size_mid 0.238
_exptl_crystal_size_min 0.05
_refine_diff_density_max 1.637
_refine_diff_density_min -1.006
_refine_diff_density_rms 0.076
_refine_ls_extinction_method none
_refine_ls_goodness_of_fit_ref 1.022
_refine_ls_hydrogen_treatment constr
_refine_ls_matrix_type full
_refine_ls_number_parameters 1052
_refine_ls_number_reflns 14165
_refine_ls_number_restraints 1411
_refine_ls_restrained_S_all 1.159
_refine_ls_R_factor_all 0.0580
_refine_ls_R_factor_gt 0.0549
_refine_ls_shift/su_max 0.001
_refine_ls_shift/su_mean 0.000
_refine_ls_structure_factor_coef Fsqd
_refine_ls_weighting_details 'w=1/[\s^2^(Fo^2^)+(0.0834P)^2^+5.6404P] where P=(Fo^2^+2Fc^2^)/3'
_refine_ls_weighting_scheme calc
_refine_ls_wR_factor_gt 0.1484
_refine_ls_wR_factor_ref 0.1518
_reflns_Friedel_coverage 0.000
_reflns_number_gt 13328
_reflns_number_total 14165
_reflns_threshold_expression 'I > 2\s(I)'
_cod_data_source_file c8dt05049j3.cif
_cod_data_source_block 0452abc18s
_cod_depositor_comments
;
The following automatic conversions were performed:

'_chemical_melting_point' value 'not measured' was changed to '?' -
the value is undefined or not given.

'_exptl_crystal_density_meas' value 'not measured' was changed to '?'
- the value is perceived as not measured.

Automatic conversion script
Id: cif_fix_values 4973 2017-02-22 13:04:09Z antanas 

 Adding full bibliography for 7048901--7048908.cif.
;
_cod_original_cell_volume 3732.74(8)
_cod_database_code 7048905
_shelx_shelxl_version_number 2014/7
_shelx_space_group_comment
;
The symmetry employed for this shelxl refinement is uniquely defined
by the following loop, which should always be used as a source of
symmetry information in preference to the above space-group names.
They are only intended as comments.
;
_olex2_refinement_description
;
1. Fixed Uiso
 At 1.2 times of:
  All C(H) groups
 At 1.5 times of:
  All C(H,H,H) groups
2. Restrained distances
 C8-C12 \\sim C8A-C12A \\sim C16A-C10A \\sim C16-C10
 with sigma of 0.01
 C19A-C16A \\sim C18A-C16A \\sim C17A-C16A \\sim C19-C16 \\sim C17-C16 \\sim
C18-C16 \\sim C15A-C12A ~
 C14A-C12A \\sim C13A-C12A \\sim C14-C12 \\sim C15-C12 \\sim C13-C12
 with sigma of 0.01
 C19A-C10A \\sim C18A-C10A \\sim C17A-C10A \\sim C19-C10 \\sim C17-C10 \\sim
C18-C10 \\sim C15A-C8A ~
 C14A-C8A \\sim C13A-C8A \\sim C14-C8 \\sim C15-C8 \\sim C13-C8
 with sigma of 0.01
 C13-C14 \\sim C14-C15 \\sim C15-C13 \\sim C17-C18 \\sim C18-C19 \\sim C19-C17
\\sim C13A-C14A \\sim C14A-
 C15A \\sim C15A-C13A \\sim C17A-C18A \\sim C18A-C19A \\sim C19A-C17A
 with sigma of 0.01
 C7-C12 \\sim C12-C9 \\sim C9-C16 \\sim C16-C11 \\sim C7A-C12A \\sim C12A-C9A
\\sim C9A-C16A \\sim C16A-C11A
 with sigma of 0.01
 C6-C5 \\sim C6A-C5A
 with sigma of 0.01
 C5A-C7A \\sim C5A-C11A
 with sigma of 0.01
 C208-F4 \\sim C208-F5 \\sim C208-F6 \\sim C208-F4A \\sim C208-F5A \\sim
C208-F6A
 with sigma of 0.01
 F4-F5 \\sim F5-F6 \\sim F6-F4 \\sim F4A-F5A \\sim F5A-F6A \\sim F6A-F4A
 with sigma of 0.01
 C205-F4 \\sim C205-F5 \\sim C205-F6 \\sim C205-F4A \\sim C205-F5A \\sim
C205-F6A
 with sigma of 0.01
 C231-F19 \\sim C231-F20 \\sim C231-F21 \\sim C231-F19A \\sim C231-F20A \\sim
C231-F21A
 with sigma of 0.01
 F19-F20 \\sim F20-F21 \\sim F21-F19 \\sim F19A-F20A \\sim F20A-F21A \\sim
F21A-F19A
 with sigma of 0.01
 C227-F19 \\sim C227-F20 \\sim C227-F21 \\sim C227-F19A \\sim C227-F20A \\sim
C227-F21A
 with sigma of 0.01
 C232-F22 \\sim C232-F23 \\sim C232-F24 \\sim C232-F22A \\sim C232-F23A \\sim
C232-F24A
 with sigma of 0.01
 F22-F23 \\sim F23-F24 \\sim F24-F22 \\sim F22A-F23A \\sim F23A-F24A \\sim
F24A-F22A
 with sigma of 0.01
 C229-F22 \\sim C229-F23 \\sim C229-F24 \\sim C229-F22A \\sim C229-F23A \\sim
C229-F24A
 with sigma of 0.01
3. Restrained planarity
 C6, C7, C8, C9, C10, C11, C12, C16
 with sigma of 0.01
 C6A, C7A, C8A, C9A, C10A, C11A, C12A, C16A
 with sigma of 0.01
4. Uiso/Uaniso restraints and constraints
C4 \\sim C4A \\sim C5 \\sim C5A \\sim C6 \\sim C7 \\sim C8 \\sim C9 \\sim C10
\\sim C11 \\sim C16 \\sim C12 \\sim C18 \\sim C17 \\sim C15 \\sim C13 \\sim C14
\\sim C6A \\sim C7A \\sim C8A \\sim C9A \\sim C10A \\sim C11A \\sim C16A \\sim
C17A \\sim C19A \\sim C12A \\sim C14A \\sim C13A \\sim C15A \\sim C19 \\sim
C18A \\sim F1 \\sim F2 \\sim F3 \\sim F4 \\sim F4A \\sim F5 \\sim F5A \\sim F6
\\sim F6A \\sim F7 \\sim F8 \\sim F9 \\sim F10 \\sim F11 \\sim F12 \\sim F13
\\sim F14 \\sim F15 \\sim F16 \\sim F17 \\sim F18 \\sim F19 \\sim F19A \\sim
F20 \\sim F20A \\sim F21 \\sim F21A \\sim F22 \\sim F22A \\sim F23 \\sim F23A
\\sim F24 \\sim F24A: within 2A with sigma of 0.01 and sigma for terminal atoms
of 0.02
Uanis(C4) \\sim Ueq, Uanis(C4A) \\sim Ueq, Uanis(C5) \\sim Ueq, Uanis(C5A)
\\sim Ueq, Uanis(C6) \\sim Ueq, Uanis(C7) \\sim Ueq, Uanis(C8) \\sim Ueq,
Uanis(C9) \\sim Ueq, Uanis(C10) \\sim Ueq, Uanis(C11) \\sim Ueq, Uanis(C16)
\\sim Ueq, Uanis(C12) \\sim Ueq, Uanis(C18) \\sim Ueq, Uanis(C17) \\sim Ueq,
Uanis(C15) \\sim Ueq, Uanis(C13) \\sim Ueq, Uanis(C14) \\sim Ueq, Uanis(C6A)
\\sim Ueq, Uanis(C7A) \\sim Ueq, Uanis(C8A) \\sim Ueq, Uanis(C9A) \\sim Ueq,
Uanis(C10A) \\sim Ueq, Uanis(C11A) \\sim Ueq, Uanis(C16A) \\sim Ueq,
Uanis(C17A) \\sim Ueq, Uanis(C19A) \\sim Ueq, Uanis(C12A) \\sim Ueq,
Uanis(C14A) \\sim Ueq, Uanis(C13A) \\sim Ueq, Uanis(C15A) \\sim Ueq, Uanis(C19)
\\sim Ueq, Uanis(C18A) \\sim Ueq, Uanis(F1) \\sim Ueq, Uanis(F2) \\sim Ueq,
Uanis(F3) \\sim Ueq, Uanis(F4) \\sim Ueq, Uanis(F4A) \\sim Ueq, Uanis(F5) \\sim
Ueq, Uanis(F5A) \\sim Ueq, Uanis(F6) \\sim Ueq, Uanis(F6A) \\sim Ueq, Uanis(F7)
\\sim Ueq, Uanis(F8) \\sim Ueq, Uanis(F9) \\sim Ueq, Uanis(F10) \\sim Ueq,
Uanis(F11) \\sim Ueq, Uanis(F12) \\sim Ueq, Uanis(F13) \\sim Ueq, Uanis(F14)
\\sim Ueq, Uanis(F15) \\sim Ueq, Uanis(F16) \\sim Ueq, Uanis(F17) \\sim Ueq,
Uanis(F18) \\sim Ueq, Uanis(F19) \\sim Ueq, Uanis(F19A) \\sim Ueq, Uanis(F20)
\\sim Ueq, Uanis(F20A) \\sim Ueq, Uanis(F21) \\sim Ueq, Uanis(F21A) \\sim Ueq,
Uanis(F22) \\sim Ueq, Uanis(F22A) \\sim Ueq, Uanis(F23) \\sim Ueq, Uanis(F23A)
\\sim Ueq, Uanis(F24) \\sim Ueq, Uanis(F24A) \\sim Ueq: with sigma of 0.005 and
sigma for terminal atoms of 0.01
Uanis(C4) = Uanis(C4A) = Uanis(C5) = Uanis(C5A)
Uanis(C6) = Uanis(C6A)
Uanis(C7) = Uanis(C7A)
Uanis(C8) = Uanis(C8A)
Uanis(C9) = Uanis(C9A)
Uanis(C10) = Uanis(C10A)
Uanis(C11) = Uanis(C11A)
Uanis(C12) = Uanis(C12A)
Uanis(C16) = Uanis(C16A)
5. Others
 Sof(C4A)=Sof(C5A)=Sof(H5A)=Sof(C6A)=Sof(C7A)=Sof(H7A)=Sof(C8A)=Sof(C9A)=
 Sof(H9A)=Sof(C10A)=Sof(C11A)=Sof(H11A)=Sof(C12A)=Sof(C13A)=Sof(H13D)=Sof(H13E)=
 Sof(H13F)=Sof(C14A)=Sof(H14D)=Sof(H14E)=Sof(H14F)=Sof(C15A)=Sof(H15D)=
 Sof(H15E)=Sof(H15F)=Sof(C16A)=Sof(C17A)=Sof(H17D)=Sof(H17E)=Sof(H17F)=
 Sof(C18A)=Sof(H18D)=Sof(H18E)=Sof(H18F)=Sof(C19A)=Sof(H19D)=Sof(H19E)=
 Sof(H19F)=1-FVAR(1)
 Sof(C4)=Sof(H4)=Sof(C5)=Sof(C6)=Sof(C7)=Sof(H7)=Sof(C8)=Sof(C9)=Sof(H9)=
 Sof(C10)=Sof(C11)=Sof(H11)=Sof(C12)=Sof(C13)=Sof(H13A)=Sof(H13B)=Sof(H13C)=
 Sof(C14)=Sof(H14A)=Sof(H14B)=Sof(H14C)=Sof(C15)=Sof(H15A)=Sof(H15B)=Sof(H15C)=
 Sof(C16)=Sof(C17)=Sof(H17A)=Sof(H17B)=Sof(H17C)=Sof(C18)=Sof(H18A)=Sof(H18B)=
 Sof(H18C)=Sof(C19)=Sof(H19A)=Sof(H19B)=Sof(H19C)=FVAR(1)
 Sof(F19A)=Sof(F20A)=Sof(F21A)=1-FVAR(2)
 Sof(F19)=Sof(F20)=Sof(F21)=FVAR(2)
 Sof(F22A)=Sof(F23A)=Sof(F24A)=1-FVAR(3)
 Sof(F22)=Sof(F23)=Sof(F24)=FVAR(3)
 Sof(F4A)=Sof(F5A)=Sof(F6A)=1-FVAR(4)
 Sof(F4)=Sof(F5)=Sof(F6)=FVAR(4)
6.a Me refined with riding coordinates:
 C13(H13A,H13B,H13C), C13A(H13D,H13E,H13F), C14(H14A,H14B,H14C), C14A(H14D,
 H14E,H14F), C15(H15A,H15B,H15C), C15A(H15D,H15E,H15F), C17(H17A,H17B,H17C),
 C17A(H17D,H17E,H17F), C18(H18A,H18B,H18C), C18A(H18D,H18E,H18F), C19(H19A,H19B,
 H19C), C19A(H19D,H19E,H19F)
6.b Aromatic/amide H refined with riding coordinates:
 C4(H4), C5A(H5A), C7(H7), C9(H9), C11(H11), C7A(H7A), C9A(H9A), C11A(H11A),
 C22(H22), C23(H23), C24(H24), C202(H202), C204(H204), C206(H206), C210(H210),
 C212(H212), C214(H214), C218(H218), C220(H220), C222(H222), C226(H226),
 C228(H228), C230(H230)
6.c Fitted hexagon refined as free rotating group:
 C6(C7,C8,C9,C10,C11), C6A(C7A,C8A,C9A,C10A,C11A)
6.d Idealised Me refined as rotating group:
 C29(H29A,H29B,H29C), C30(H30A,H30B,H30C), C31(H31A,H31B,H31C), C33(H33A,H33B,
 H33C), C34(H34A,H34B,H34C), C35(H35A,H35B,H35C), C37(H37A,H37B,H37C), C38(H38A,
 H38B,H38C), C39(H39A,H39B,H39C), C41(H41A,H41B,H41C), C42(H42A,H42B,H42C),
 C43(H43A,H43B,H43C)
;
_olex2_submission_special_instructions 'No special instructions were received'
_oxdiff_exptl_absorpt_empirical_details
;
Empirical correction (ABSPACK) includes:

- Absorption correction using spherical harmonics

- Frame scaling
;
_oxdiff_exptl_absorpt_empirical_full_max 1.696
_oxdiff_exptl_absorpt_empirical_full_min 0.797

loop_
_space_group_symop_operation_xyz
'x, y, z'
'-x, -y, -z'

loop_
_atom_site_label
_atom_site_type_symbol
_atom_site_fract_x
_atom_site_fract_y
_atom_site_fract_z
_atom_site_U_iso_or_equiv
_atom_site_adp_type
_atom_site_occupancy
_atom_site_site_symmetry_order
_atom_site_calc_flag
_atom_site_refinement_flags_posn
_atom_site_refinement_flags_adp
_atom_site_refinement_flags_occupancy
_atom_site_disorder_assembly
_atom_site_disorder_group
Rh1 Rh 0.13602(2) 0.22756(2) 0.31226(2) 0.03804(9) Uani 1 1 d . . . . .
P2 P 0.14703(7) 0.30099(6) 0.18782(4) 0.03823(18) Uani 1 1 d . . . . .
P3 P 0.16295(9) 0.18923(6) 0.42786(4) 0.0487(2) Uani 1 1 d . . . . .
O26 O 0.2170(2) 0.38711(16) 0.17096(12) 0.0476(6) Uani 1 1 d . . . . .
O27 O 0.2533(2) 0.26207(16) 0.41184(13) 0.0508(6) Uani 1 1 d . . . . .
N20 N 0.2364(2) 0.32433(18) 0.29101(14) 0.0386(6) Uani 1 1 d . . . . .
C4 C -0.0247(4) 0.1704(3) 0.3543(2) 0.0418(7) Uani 0.727(4) 1 d . U P A 1
H4 H -0.0994 0.1785 0.3798 0.050 Uiso 0.727(4) 1 calc R . P A 1
C4A C 0.0590(12) 0.1480(10) 0.3224(8) 0.0418(7) Uani 0.273(4) 1 d . U P A 2
C5 C 0.0378(4) 0.1209(4) 0.3257(3) 0.0418(7) Uani 0.727(4) 1 d D U P A 1
C5A C -0.0040(9) 0.0935(8) 0.3284(6) 0.0418(7) Uani 0.273(4) 1 d D U P A 2
H5A H -0.0792 0.0939 0.3558 0.050 Uiso 0.273(4) 1 calc R . P A 2
C6 C 0.0651(3) 0.0551(2) 0.2944(2) 0.0468(10) Uani 0.727(4) 1 d D U P A 1
C7 C -0.0120(2) 0.0394(2) 0.2643(2) 0.0569(12) Uani 0.727(4) 1 d DG U P A 1
H7 H -0.0825 0.0714 0.2655 0.068 Uiso 0.727(4) 1 calc R . P A 1
C8 C 0.0141(3) -0.0231(2) 0.2324(2) 0.0678(12) Uani 0.727(4) 1 d DG U P A 1
C9 C 0.1174(3) -0.0699(2) 0.2306(2) 0.0721(12) Uani 0.727(4) 1 d DG U P A 1
H9 H 0.1352 -0.1126 0.2087 0.086 Uiso 0.727(4) 1 calc R . P A 1
C10 C 0.1945(2) -0.0543(2) 0.2607(2) 0.0647(11) Uani 0.727(4) 1 d DG U P A 1
C11 C 0.1684(3) 0.0082(2) 0.29265(19) 0.0532(11) Uani 0.727(4) 1 d DG U P A 1
H11 H 0.2211 0.0189 0.3133 0.064 Uiso 0.727(4) 1 calc R . P A 1
C6A C 0.0363(7) 0.0311(6) 0.2944(5) 0.0468(10) Uani 0.273(4) 1 d D U P A 2
C7A C -0.0269(6) 0.0171(6) 0.2543(5) 0.0569(12) Uani 0.273(4) 1 d DG U P A 2
H7A H -0.0984 0.0469 0.2518 0.068 Uiso 0.273(4) 1 calc R . P A 2
C8A C 0.0145(7) -0.0404(6) 0.2178(5) 0.0678(12) Uani 0.273(4) 1 d DG U P A 2
C9A C 0.1191(7) -0.0840(6) 0.2214(5) 0.0721(12) Uani 0.273(4) 1 d DG U P A 2
H9A H 0.1474 -0.1233 0.1965 0.086 Uiso 0.273(4) 1 calc R . P A 2
C10A C 0.1822(6) -0.0700(6) 0.2615(5) 0.0647(11) Uani 0.273(4) 1 d DG U P A 2
C11A C 0.1408(6) -0.0125(6) 0.2980(5) 0.0532(11) Uani 0.273(4) 1 d DG U P A 2
H11A H 0.1840 -0.0030 0.3254 0.064 Uiso 0.273(4) 1 calc R . P A 2
C12 C -0.0678(5) -0.0407(4) 0.1968(3) 0.0884(16) Uani 0.727(4) 1 d D U P A 1
C12A C -0.0552(10) -0.0546(8) 0.1732(6) 0.0884(16) Uani 0.273(4) 1 d D U P A 2
C13 C -0.0206(8) -0.0071(7) 0.1117(3) 0.119(3) Uani 0.727(4) 1 d D U P A 1
H13A H 0.0538 -0.0355 0.1005 0.178 Uiso 0.727(4) 1 calc R . P A 1
H13B H -0.0703 -0.0211 0.0888 0.178 Uiso 0.727(4) 1 calc R . P A 1
H13C H -0.0157 0.0566 0.0921 0.178 Uiso 0.727(4) 1 calc R . P A 1
C13A C -0.0871(17) 0.0353(10) 0.1168(10) 0.112(5) Uani 0.273(4) 1 d D U P A 2
H13D H -0.0192 0.0642 0.0845 0.167 Uiso 0.273(4) 1 calc R . P A 2
H13E H -0.1300 0.0266 0.0871 0.167 Uiso 0.273(4) 1 calc R . P A 2
H13F H -0.1323 0.0719 0.1433 0.167 Uiso 0.273(4) 1 calc R . P A 2
C14 C -0.1827(5) 0.0051(6) 0.2113(5) 0.117(3) Uani 0.727(4) 1 d D U P A 1
H14A H -0.1756 0.0680 0.1958 0.176 Uiso 0.727(4) 1 calc R . P A 1
H14B H -0.2285 -0.0038 0.1832 0.176 Uiso 0.727(4) 1 calc R . P A 1
H14C H -0.2181 -0.0194 0.2642 0.176 Uiso 0.727(4) 1 calc R . P A 1
C14A C 0.0117(15) -0.1102(13) 0.1297(11) 0.118(6) Uani 0.273(4) 1 d D U P A 2
H14D H 0.0806 -0.0823 0.0980 0.178 Uiso 0.273(4) 1 calc R . P A 2
H14E H 0.0303 -0.1687 0.1641 0.178 Uiso 0.273(4) 1 calc R . P A 2
H14F H -0.0327 -0.1153 0.0991 0.178 Uiso 0.273(4) 1 calc R . P A 2
C15 C -0.0815(8) -0.1389(4) 0.2216(5) 0.116(3) Uani 0.727(4) 1 d D U P A 1
H15A H -0.0080 -0.1695 0.2126 0.174 Uiso 0.727(4) 1 calc R . P A 1
H15B H -0.1174 -0.1627 0.2744 0.174 Uiso 0.727(4) 1 calc R . P A 1
H15C H -0.1278 -0.1471 0.1935 0.174 Uiso 0.727(4) 1 calc R . P A 1
C15A C -0.1619(12) -0.0978(14) 0.2224(9) 0.122(6) Uani 0.273(4) 1 d D U P A 2
H15D H -0.2048 -0.0620 0.2503 0.182 Uiso 0.273(4) 1 calc R . P A 2
H15E H -0.2063 -0.1029 0.1918 0.182 Uiso 0.273(4) 1 calc R . P A 2
H15F H -0.1434 -0.1563 0.2568 0.182 Uiso 0.273(4) 1 calc R . P A 2
C16 C 0.3082(5) -0.1061(4) 0.2586(3) 0.0801(13) Uani 0.727(4) 1 d D U P A 1
C16A C 0.2970(8) -0.1188(8) 0.2651(7) 0.0801(13) Uani 0.273(4) 1 d D U P A 2
C17 C 0.3774(6) -0.0769(5) 0.1789(4) 0.100(3) Uani 0.727(4) 1 d D U P A 1
H17A H 0.3378 -0.0870 0.1481 0.150 Uiso 0.727(4) 1 calc R . P A 1
H17B H 0.3891 -0.0143 0.1604 0.150 Uiso 0.727(4) 1 calc R . P A 1
H17C H 0.4498 -0.1106 0.1771 0.150 Uiso 0.727(4) 1 calc R . P A 1
C17A C 0.3148(14) -0.1878(11) 0.2305(12) 0.117(5) Uani 0.273(4) 1 d D U P A 2
H17D H 0.2551 -0.2284 0.2561 0.175 Uiso 0.273(4) 1 calc R . P A 2
H17E H 0.3137 -0.1587 0.1781 0.175 Uiso 0.273(4) 1 calc R . P A 2
H17F H 0.3870 -0.2205 0.2350 0.175 Uiso 0.273(4) 1 calc R . P A 2
C18 C 0.2956(7) -0.2049(4) 0.2875(4) 0.098(2) Uani 0.727(4) 1 d D U P A 1
H18A H 0.2547 -0.2167 0.2582 0.148 Uiso 0.727(4) 1 calc R . P A 1
H18B H 0.3696 -0.2359 0.2833 0.148 Uiso 0.727(4) 1 calc R . P A 1
H18C H 0.2545 -0.2252 0.3394 0.148 Uiso 0.727(4) 1 calc R . P A 1
C18A C 0.3911(9) -0.0568(11) 0.2240(12) 0.109(5) Uani 0.273(4) 1 d D U P A 2
H18D H 0.4630 -0.0904 0.2275 0.163 Uiso 0.273(4) 1 calc R . P A 2
H18E H 0.3884 -0.0272 0.1719 0.163 Uiso 0.273(4) 1 calc R . P A 2
H18F H 0.3824 -0.0131 0.2461 0.163 Uiso 0.273(4) 1 calc R . P A 2
C19 C 0.3722(6) -0.0894(5) 0.3051(4) 0.098(2) Uani 0.727(4) 1 d D U P A 1
H19A H 0.3291 -0.1077 0.3565 0.147 Uiso 0.727(4) 1 calc R . P A 1
H19B H 0.4445 -0.1231 0.3026 0.147 Uiso 0.727(4) 1 calc R . P A 1
H19C H 0.3839 -0.0268 0.2859 0.147 Uiso 0.727(4) 1 calc R . P A 1
C19A C 0.3064(14) -0.1666(14) 0.3455(8) 0.117(5) Uani 0.273(4) 1 d D U P A 2
H19D H 0.2465 -0.2069 0.3729 0.176 Uiso 0.273(4) 1 calc R . P A 2
H19E H 0.3788 -0.1999 0.3467 0.176 Uiso 0.273(4) 1 calc R . P A 2
H19F H 0.2997 -0.1237 0.3681 0.176 Uiso 0.273(4) 1 calc R . P A 2
C21 C 0.2573(3) 0.3903(2) 0.22425(17) 0.0409(7) Uani 1 1 d . . . . .
C22 C 0.3174(3) 0.4597(3) 0.2094(2) 0.0522(9) Uani 1 1 d . . . . .
H22 H 0.3311 0.5055 0.1619 0.063 Uiso 1 1 calc R . . . .
C23 C 0.3571(3) 0.4604(3) 0.2658(2) 0.0585(10) Uani 1 1 d . . . . .
H23 H 0.3986 0.5077 0.2571 0.070 Uiso 1 1 calc R . . . .
C24 C 0.3377(3) 0.3937(3) 0.3346(2) 0.0507(8) Uani 1 1 d . . . . .
H24 H 0.3658 0.3939 0.3732 0.061 Uiso 1 1 calc R . . . .
C25 C 0.2767(3) 0.3274(2) 0.34521(18) 0.0418(7) Uani 1 1 d . . . . .
C28 C 0.2434(3) 0.2583(3) 0.11923(19) 0.0494(8) Uani 1 1 d . . . . .
C29 C 0.3419(4) 0.2130(4) 0.1542(3) 0.0818(15) Uani 1 1 d . . . . .
H29A H 0.3782 0.2563 0.1600 0.123 Uiso 1 1 calc GR . . . .
H29B H 0.3955 0.1862 0.1222 0.123 Uiso 1 1 calc GR . . . .
H29C H 0.3150 0.1675 0.2026 0.123 Uiso 1 1 calc GR . . . .
C30 C 0.2839(5) 0.3298(4) 0.0439(3) 0.0917(19) Uani 1 1 d . . . . .
H30A H 0.2217 0.3543 0.0198 0.138 Uiso 1 1 calc GR . . . .
H30B H 0.3433 0.3048 0.0133 0.138 Uiso 1 1 calc GR . . . .
H30C H 0.3127 0.3764 0.0504 0.138 Uiso 1 1 calc GR . . . .
C31 C 0.1888(4) 0.1908(4) 0.1089(3) 0.0752(13) Uani 1 1 d . . . . .
H31A H 0.1551 0.1482 0.1573 0.113 Uiso 1 1 calc GR . . . .
H31B H 0.2453 0.1605 0.0811 0.113 Uiso 1 1 calc GR . . . .
H31C H 0.1309 0.2205 0.0816 0.113 Uiso 1 1 calc GR . . . .
C32 C 0.0167(3) 0.3587(3) 0.16135(19) 0.0515(9) Uani 1 1 d . . . . .
C33 C -0.0389(4) 0.4006(3) 0.2185(3) 0.0657(11) Uani 1 1 d . . . . .
H33A H -0.0487 0.3552 0.2683 0.099 Uiso 1 1 calc GR . . . .
H33B H -0.1118 0.4287 0.2099 0.099 Uiso 1 1 calc GR . . . .
H33C H 0.0084 0.4446 0.2135 0.099 Uiso 1 1 calc GR . . . .
C34 C -0.0584(3) 0.2915(3) 0.1681(2) 0.0641(11) Uani 1 1 d . . . . .
H34A H -0.0224 0.2637 0.1324 0.096 Uiso 1 1 calc GR . . . .
H34B H -0.1301 0.3209 0.1580 0.096 Uiso 1 1 calc GR . . . .
H34C H -0.0709 0.2466 0.2183 0.096 Uiso 1 1 calc GR . . . .
C35 C 0.0355(4) 0.4312(4) 0.0839(2) 0.0796(15) Uani 1 1 d . . . . .
H35A H 0.0907 0.4696 0.0787 0.119 Uiso 1 1 calc GR . . . .
H35B H -0.0351 0.4656 0.0768 0.119 Uiso 1 1 calc GR . . . .
H35C H 0.0627 0.4047 0.0467 0.119 Uiso 1 1 calc GR . . . .
C36 C 0.2493(5) 0.0866(3) 0.4623(3) 0.0692(13) Uani 1 1 d . . . . .
C37 C 0.3482(5) 0.0903(3) 0.3977(4) 0.0850(16) Uani 1 1 d . . . . .
H37A H 0.3213 0.1015 0.3538 0.128 Uiso 1 1 calc GR . . . .
H37B H 0.3928 0.0342 0.4098 0.128 Uiso 1 1 calc GR . . . .
H37C H 0.3943 0.1375 0.3877 0.128 Uiso 1 1 calc GR . . . .
C38 C 0.1817(6) 0.0090(3) 0.4800(3) 0.0828(16) Uani 1 1 d . . . . .
H38A H 0.1218 0.0025 0.5245 0.124 Uiso 1 1 calc GR . . . .
H38B H 0.2309 -0.0449 0.4884 0.124 Uiso 1 1 calc GR . . . .
H38C H 0.1494 0.0197 0.4384 0.124 Uiso 1 1 calc GR . . . .
C39 C 0.2935(8) 0.0740(4) 0.5294(4) 0.134(3) Uani 1 1 d . . . . .
H39A H 0.3358 0.1241 0.5176 0.201 Uiso 1 1 calc GR . . . .
H39B H 0.3423 0.0201 0.5412 0.201 Uiso 1 1 calc GR . . . .
H39C H 0.2307 0.0699 0.5719 0.201 Uiso 1 1 calc GR . . . .
C40 C 0.0498(4) 0.2142(4) 0.4997(2) 0.0725(14) Uani 1 1 d . . . . .
C41 C -0.0025(6) 0.3035(4) 0.4599(3) 0.0934(18) Uani 1 1 d . . . . .
H41A H 0.0527 0.3475 0.4406 0.140 Uiso 1 1 calc GR . . . .
H41B H -0.0665 0.3188 0.4945 0.140 Uiso 1 1 calc GR . . . .
H41C H -0.0274 0.3020 0.4190 0.140 Uiso 1 1 calc GR . . . .
C42 C 0.0900(7) 0.2176(7) 0.5629(3) 0.140(3) Uani 1 1 d . . . . .
H42A H 0.1263 0.1606 0.5877 0.211 Uiso 1 1 calc GR . . . .
H42B H 0.0261 0.2313 0.5984 0.211 Uiso 1 1 calc GR . . . .
H42C H 0.1433 0.2630 0.5430 0.211 Uiso 1 1 calc GR . . . .
C43 C -0.0374(6) 0.1456(5) 0.5319(4) 0.117(3) Uani 1 1 d . . . . .
H43A H -0.0581 0.1390 0.4915 0.176 Uiso 1 1 calc GR . . . .
H43B H -0.1037 0.1648 0.5626 0.176 Uiso 1 1 calc GR . . . .
H43C H -0.0060 0.0892 0.5621 0.176 Uiso 1 1 calc GR . . . .
F1 F -0.0906(3) 0.4892(3) 0.6584(2) 0.1197(14) Uani 1 1 d . U . . .
F2 F 0.0561(3) 0.4481(4) 0.59949(17) 0.1284(16) Uani 1 1 d . U . . .
F3 F -0.0672(5) 0.3615(3) 0.6671(3) 0.1464(19) Uani 1 1 d . U . . .
F4 F -0.1578(4) 0.3691(5) 0.9357(3) 0.0853(18) Uani 0.665(13) 1 d D U P B 1
F4A F -0.0366(13) 0.2315(4) 0.9700(6) 0.121(5) Uani 0.335(13) 1 d D U P B 2
F5 F -0.0952(6) 0.2391(4) 0.9506(3) 0.093(2) Uani 0.665(13) 1 d D U P B 1
F5A F -0.0358(9) 0.3546(9) 0.9756(5) 0.071(3) Uani 0.335(13) 1 d D U P B 2
F6 F -0.0179(4) 0.3152(6) 0.9850(2) 0.092(2) Uani 0.665(13) 1 d D U P B 1
F6A F -0.1666(4) 0.3296(10) 0.9411(5) 0.079(3) Uani 0.335(13) 1 d D U P B 2
F7 F 0.4459(3) 0.7489(3) 0.6011(2) 0.1364(17) Uani 1 1 d . U . . .
F8 F 0.2919(4) 0.7917(2) 0.65249(18) 0.1196(14) Uani 1 1 d . U . . .
F9 F 0.3005(4) 0.7157(2) 0.59115(18) 0.1018(11) Uani 1 1 d . U . . .
F10 F 0.3886(6) 0.6589(3) 0.8931(2) 0.154(2) Uani 1 1 d . U . . .
F11 F 0.2765(3) 0.5606(3) 0.95387(16) 0.1020(11) Uani 1 1 d . U . . .
F12 F 0.4444(3) 0.5249(3) 0.93153(18) 0.1063(12) Uani 1 1 d . U . . .
F13 F 0.5030(3) 0.1793(2) 0.56354(17) 0.0818(8) Uani 1 1 d . U . . .
F14 F 0.3688(3) 0.2667(2) 0.52854(18) 0.0903(9) Uani 1 1 d . U . . .
F15 F 0.3466(3) 0.1726(2) 0.63964(17) 0.0947(10) Uani 1 1 d . U . . .
F16 F 0.7044(3) 0.4513(2) 0.47248(15) 0.0923(10) Uani 1 1 d . U . . .
F17 F 0.7523(2) 0.4237(3) 0.57128(18) 0.1079(13) Uani 1 1 d . U . . .
F18 F 0.6535(2) 0.53762(18) 0.52788(18) 0.0859(9) Uani 1 1 d . U . . .
F19 F 0.3536(6) 0.0201(3) 0.9227(3) 0.123(2) Uani 0.781(8) 1 d D U P C 1
F19A F 0.2298(11) 0.0708(8) 1.0137(8) 0.095(5) Uani 0.219(8) 1 d D U P C 2
F20 F 0.3367(4) 0.0230(3) 1.0270(2) 0.0883(15) Uani 0.781(8) 1 d D U P C 1
F20A F 0.2788(14) 0.0551(8) 0.9124(6) 0.079(4) Uani 0.219(8) 1 d D U P C 2
F21 F 0.2087(3) 0.0811(3) 0.9723(3) 0.1022(19) Uani 0.781(8) 1 d D U P C 1
F21A F 0.3829(9) 0.0032(5) 0.9871(10) 0.087(4) Uani 0.219(8) 1 d D U P C 2
F22 F 0.6373(6) 0.1938(4) 0.9886(4) 0.096(2) Uani 0.572(9) 1 d D U P D 1
F22A F 0.6815(5) 0.3138(5) 0.8714(4) 0.082(3) Uani 0.428(9) 1 d D U P D 2
F23 F 0.7067(4) 0.2628(7) 0.8751(4) 0.111(3) Uani 0.572(9) 1 d D U P D 1
F23A F 0.5978(7) 0.2759(9) 0.9829(5) 0.112(3) Uani 0.428(9) 1 d D U P D 2
F24 F 0.6048(5) 0.3274(4) 0.9420(4) 0.086(2) Uani 0.572(9) 1 d D U P D 1
F24A F 0.6869(6) 0.1824(4) 0.9391(7) 0.096(3) Uani 0.428(9) 1 d D U P D 2
C201 C 0.1986(2) 0.3822(2) 0.77698(17) 0.0386(7) Uani 1 1 d . . . . .
C202 C 0.1494(3) 0.4058(2) 0.71744(18) 0.0429(7) Uani 1 1 d . . . . .
H202 H 0.1948 0.4262 0.6686 0.051 Uiso 1 1 calc R . . . .
C203 C 0.0359(3) 0.4001(3) 0.7275(2) 0.0469(8) Uani 1 1 d . . . . .
C204 C -0.0332(3) 0.3717(3) 0.7973(2) 0.0508(9) Uani 1 1 d . . . . .
H204 H -0.1104 0.3669 0.8041 0.061 Uiso 1 1 calc R . . . .
C205 C 0.0125(3) 0.3503(2) 0.8572(2) 0.0469(8) Uani 1 1 d D . . . .
C206 C 0.1257(3) 0.3561(2) 0.84707(18) 0.0413(7) Uani 1 1 d . . . . .
H206 H 0.1546 0.3418 0.8891 0.050 Uiso 1 1 calc R . . . .
C207 C -0.0134(3) 0.4243(3) 0.6623(2) 0.0643(11) Uani 1 1 d . . . . .
C208 C -0.0606(3) 0.3172(3) 0.9337(2) 0.0685(13) Uani 1 1 d D . . . .
C209 C 0.3448(2) 0.4831(2) 0.76816(16) 0.0365(6) Uani 1 1 d . . . . .
C210 C 0.3420(2) 0.5606(2) 0.70575(17) 0.0397(7) Uani 1 1 d . . . . .
H210 H 0.3354 0.5568 0.6618 0.048 Uiso 1 1 calc R . . . .
C211 C 0.3486(3) 0.6426(2) 0.70598(18) 0.0444(7) Uani 1 1 d . . . . .
C212 C 0.3594(3) 0.6516(3) 0.76868(19) 0.0474(8) Uani 1 1 d . . . . .
H212 H 0.3665 0.7074 0.7684 0.057 Uiso 1 1 calc R . . . .
C213 C 0.3595(3) 0.5764(3) 0.83150(19) 0.0457(8) Uani 1 1 d . . . . .
C214 C 0.3510(3) 0.4947(2) 0.83152(17) 0.0397(7) Uani 1 1 d . . . . .
H214 H 0.3492 0.4448 0.8761 0.048 Uiso 1 1 calc R . . . .
C215 C 0.3469(4) 0.7232(3) 0.6382(2) 0.0576(10) Uani 1 1 d . . . . .
C216 C 0.3680(4) 0.5830(3) 0.9011(2) 0.0612(10) Uani 1 1 d . . . . .
C217 C 0.4068(2) 0.3752(2) 0.69045(16) 0.0358(6) Uani 1 1 d . . . . .
C218 C 0.3827(3) 0.3112(2) 0.66970(17) 0.0424(7) Uani 1 1 d . . . . .
H218 H 0.3202 0.2777 0.6990 0.051 Uiso 1 1 calc R . . . .
C219 C 0.4466(3) 0.2951(3) 0.60822(19) 0.0470(8) Uani 1 1 d . . . . .
C220 C 0.5399(3) 0.3417(3) 0.56430(18) 0.0464(8) Uani 1 1 d . . . . .
H220 H 0.5838 0.3308 0.5220 0.056 Uiso 1 1 calc R . . . .
C221 C 0.5667(3) 0.4043(2) 0.58381(16) 0.0385(7) Uani 1 1 d . . . . .
C222 C 0.5013(2) 0.4209(2) 0.64537(16) 0.0351(6) Uani 1 1 d . . . . .
H222 H 0.5215 0.4648 0.6572 0.042 Uiso 1 1 calc R . . . .
C223 C 0.4143(4) 0.2287(3) 0.5860(2) 0.0635(11) Uani 1 1 d . . . . .
C224 C 0.6694(3) 0.4529(2) 0.53966(18) 0.0453(8) Uani 1 1 d . . . . .
C225 C 0.3791(2) 0.3055(2) 0.83315(16) 0.0350(6) Uani 1 1 d . . . . .
C226 C 0.3314(3) 0.2250(2) 0.86960(17) 0.0390(7) Uani 1 1 d . . . . .
H226 H 0.2681 0.2171 0.8565 0.047 Uiso 1 1 calc R . . . .
C227 C 0.3728(3) 0.1557(2) 0.92451(18) 0.0432(7) Uani 1 1 d D . . . .
C228 C 0.4653(3) 0.1638(2) 0.94515(18) 0.0442(7) Uani 1 1 d . . . . .
H228 H 0.4927 0.1172 0.9835 0.053 Uiso 1 1 calc R . . . .
C229 C 0.5166(3) 0.2422(2) 0.90796(17) 0.0418(7) Uani 1 1 d D . . . .
C230 C 0.4750(2) 0.3107(2) 0.85302(17) 0.0395(7) Uani 1 1 d . . . . .
H230 H 0.5130 0.3632 0.8279 0.047 Uiso 1 1 calc R . . . .
C231 C 0.3175(3) 0.0710(3) 0.9601(2) 0.0597(10) Uani 1 1 d D . . . .
C232 C 0.6181(3) 0.2543(2) 0.9271(2) 0.0602(10) Uani 1 1 d D . . . .
B200 B 0.3326(3) 0.3877(3) 0.76697(18) 0.0363(7) Uani 1 1 d . . . . .

loop_
_atom_site_aniso_label
_atom_site_aniso_U_11
_atom_site_aniso_U_22
_atom_site_aniso_U_33
_atom_site_aniso_U_23
_atom_site_aniso_U_13
_atom_site_aniso_U_12
Rh1 0.04783(15) 0.04108(14) 0.02526(13) -0.00826(9) -0.01058(9) -0.01049(10)
P2 0.0389(4) 0.0485(4) 0.0219(3) -0.0097(3) -0.0054(3) -0.0012(3)
P3 0.0735(6) 0.0484(5) 0.0269(4) -0.0046(3) -0.0157(4) -0.0283(4)
O26 0.0576(14) 0.0490(13) 0.0267(11) -0.0033(9) -0.0079(10) -0.0103(11)
O27 0.0711(16) 0.0510(14) 0.0318(11) -0.0038(10) -0.0186(11) -0.0262(12)
N20 0.0380(13) 0.0430(14) 0.0290(13) -0.0066(11) -0.0061(10) -0.0089(11)
C4 0.0403(13) 0.0472(14) 0.0367(11) -0.0127(11) -0.0076(10) -0.0104(11)
C4A 0.0403(13) 0.0472(14) 0.0367(11) -0.0127(11) -0.0076(10) -0.0104(11)
C5 0.0403(13) 0.0472(14) 0.0367(11) -0.0127(11) -0.0076(10) -0.0104(11)
C5A 0.0403(13) 0.0472(14) 0.0367(11) -0.0127(11) -0.0076(10) -0.0104(11)
C6 0.0498(18) 0.0456(18) 0.0428(15) -0.0113(14) -0.0110(14) -0.0112(15)
C7 0.0633(19) 0.057(2) 0.0525(19) -0.0185(16) -0.0156(16) -0.0110(17)
C8 0.0806(19) 0.067(2) 0.060(2) -0.0237(17) -0.0187(17) -0.0135(17)
C9 0.089(2) 0.065(2) 0.062(2) -0.0272(17) -0.0122(18) -0.0049(18)
C10 0.0741(19) 0.0605(19) 0.0541(17) -0.0222(15) -0.0105(15) 0.0029(17)
C11 0.059(2) 0.052(2) 0.0445(16) -0.0162(15) -0.0091(16) -0.0019(17)
C6A 0.0498(18) 0.0456(18) 0.0428(15) -0.0113(14) -0.0110(14) -0.0112(15)
C7A 0.0633(19) 0.057(2) 0.0525(19) -0.0185(16) -0.0156(16) -0.0110(17)
C8A 0.0806(19) 0.067(2) 0.060(2) -0.0237(17) -0.0187(17) -0.0135(17)
C9A 0.089(2) 0.065(2) 0.062(2) -0.0272(17) -0.0122(18) -0.0049(18)
C10A 0.0741(19) 0.0605(19) 0.0541(17) -0.0222(15) -0.0105(15) 0.0029(17)
C11A 0.059(2) 0.052(2) 0.0445(16) -0.0162(15) -0.0091(16) -0.0019(17)
C12 0.098(2) 0.091(2) 0.079(3) -0.031(2) -0.021(2) -0.017(2)
C12A 0.098(2) 0.091(2) 0.079(3) -0.031(2) -0.021(2) -0.017(2)
C13 0.122(6) 0.143(6) 0.089(5) -0.026(4) -0.031(4) -0.041(5)
C13A 0.105(8) 0.114(8) 0.098(7) -0.022(6) -0.026(6) -0.006(7)
C14 0.119(5) 0.135(6) 0.119(5) -0.049(5) -0.044(4) -0.031(5)
C14A 0.121(8) 0.116(8) 0.114(8) -0.038(7) -0.024(7) -0.016(7)
C15 0.131(6) 0.119(5) 0.107(5) -0.041(4) -0.029(5) -0.031(5)
C15A 0.115(8) 0.123(8) 0.113(8) -0.029(6) -0.024(7) -0.017(7)
C16 0.085(2) 0.074(2) 0.072(2) -0.0308(18) -0.0118(18) 0.0154(19)
C16A 0.085(2) 0.074(2) 0.072(2) -0.0308(18) -0.0118(18) 0.0154(19)
C17 0.095(5) 0.107(5) 0.083(4) -0.044(4) -0.003(4) 0.022(4)
C17A 0.117(8) 0.108(7) 0.107(7) -0.041(6) -0.008(6) 0.011(7)
C18 0.117(5) 0.080(4) 0.085(4) -0.032(4) -0.024(4) 0.029(4)
C18A 0.101(7) 0.102(7) 0.104(7) -0.037(6) -0.013(6) 0.016(6)
C19 0.091(4) 0.105(5) 0.097(5) -0.045(4) -0.034(4) 0.033(4)
C19A 0.113(8) 0.112(7) 0.107(7) -0.036(6) -0.018(6) 0.016(7)
C21 0.0377(16) 0.0465(17) 0.0295(15) -0.0071(13) -0.0032(12) -0.0066(13)
C22 0.0468(19) 0.053(2) 0.0399(18) -0.0010(15) -0.0008(15) -0.0182(16)
C23 0.052(2) 0.061(2) 0.055(2) -0.0072(18) -0.0080(17) -0.0284(18)
C24 0.0471(19) 0.058(2) 0.0459(19) -0.0115(16) -0.0110(15) -0.0208(16)
C25 0.0419(16) 0.0471(18) 0.0333(16) -0.0089(13) -0.0076(13) -0.0125(14)
C28 0.0489(19) 0.059(2) 0.0311(16) -0.0167(15) 0.0031(14) -0.0026(16)
C29 0.053(2) 0.111(4) 0.080(3) -0.050(3) -0.008(2) 0.019(3)
C30 0.112(4) 0.079(3) 0.042(2) -0.015(2) 0.033(3) -0.007(3)
C31 0.081(3) 0.083(3) 0.062(3) -0.041(2) 0.008(2) -0.014(3)
C32 0.0467(19) 0.062(2) 0.0328(17) -0.0080(16) -0.0103(14) 0.0048(16)
C33 0.056(2) 0.065(3) 0.063(3) -0.021(2) -0.0070(19) 0.0127(19)
C34 0.051(2) 0.089(3) 0.050(2) -0.019(2) -0.0213(18) -0.003(2)
C35 0.068(3) 0.091(3) 0.045(2) 0.010(2) -0.023(2) 0.005(2)
C36 0.113(4) 0.050(2) 0.056(2) -0.0052(18) -0.051(3) -0.021(2)
C37 0.080(3) 0.064(3) 0.115(5) -0.019(3) -0.053(3) -0.002(2)
C38 0.140(5) 0.050(2) 0.062(3) -0.004(2) -0.039(3) -0.032(3)
C39 0.256(10) 0.074(3) 0.124(5) -0.024(4) -0.152(7) 0.005(5)
C40 0.089(3) 0.092(3) 0.038(2) -0.022(2) 0.004(2) -0.050(3)
C41 0.113(5) 0.090(4) 0.072(3) -0.044(3) 0.020(3) -0.026(3)
C42 0.143(6) 0.249(11) 0.057(3) -0.087(5) -0.001(4) -0.048(7)
C43 0.100(5) 0.105(5) 0.122(6) -0.025(4) 0.017(4) -0.058(4)
F1 0.106(2) 0.148(3) 0.097(2) -0.038(2) -0.062(2) 0.053(2)
F2 0.0685(18) 0.256(5) 0.0527(16) -0.040(2) -0.0282(14) -0.012(2)
F3 0.205(4) 0.139(3) 0.130(3) -0.011(2) -0.120(3) -0.063(3)
F4 0.043(2) 0.145(5) 0.079(3) -0.066(3) 0.012(2) -0.020(3)
F4A 0.112(7) 0.104(6) 0.082(6) -0.007(5) 0.041(5) -0.020(6)
F5 0.086(4) 0.113(4) 0.059(3) -0.014(2) 0.012(2) -0.054(3)
F5A 0.071(5) 0.102(6) 0.037(4) -0.019(4) -0.009(3) -0.023(5)
F6 0.052(2) 0.177(6) 0.036(2) -0.021(3) -0.0028(17) -0.044(3)
F6A 0.041(4) 0.143(7) 0.071(5) -0.052(5) -0.003(3) -0.038(4)
F7 0.089(2) 0.134(3) 0.096(2) 0.049(2) -0.0087(19) -0.033(2)
F8 0.190(4) 0.0695(19) 0.0682(19) -0.0175(15) -0.024(2) 0.038(2)
F9 0.161(3) 0.0721(18) 0.0700(18) 0.0021(14) -0.062(2) -0.0150(19)
F10 0.321(6) 0.102(3) 0.073(2) -0.0249(18) -0.066(3) -0.090(3)
F11 0.102(2) 0.158(3) 0.0557(16) -0.0609(19) 0.0038(15) -0.018(2)
F12 0.103(2) 0.170(3) 0.0735(19) -0.066(2) -0.0451(18) 0.016(2)
F13 0.098(2) 0.0838(18) 0.0821(18) -0.0494(16) -0.0159(15) -0.0142(15)
F14 0.116(2) 0.098(2) 0.090(2) -0.0436(17) -0.0561(18) -0.0168(18)
F15 0.120(2) 0.103(2) 0.0727(18) -0.0449(16) 0.0160(16) -0.0700(19)
F16 0.0890(19) 0.138(3) 0.0532(14) -0.0482(16) 0.0310(13) -0.0666(19)
F17 0.0485(14) 0.139(3) 0.092(2) 0.0227(19) -0.0292(14) -0.0403(16)
F18 0.0693(16) 0.0684(16) 0.098(2) -0.0282(15) 0.0251(15) -0.0318(13)
F19 0.167(5) 0.078(3) 0.124(4) -0.055(3) 0.018(4) -0.053(3)
F19A 0.091(7) 0.082(7) 0.095(8) -0.028(6) 0.016(6) -0.039(6)
F20 0.104(3) 0.061(2) 0.077(3) 0.0121(19) -0.029(2) -0.031(2)
F20A 0.108(7) 0.068(6) 0.084(6) -0.026(5) -0.045(6) -0.038(5)
F21 0.059(2) 0.072(2) 0.134(4) 0.019(2) -0.031(2) -0.0326(17)
F21A 0.087(7) 0.058(6) 0.104(8) -0.008(6) -0.038(6) -0.009(5)
F22 0.104(4) 0.090(4) 0.092(4) 0.015(3) -0.077(4) -0.031(3)
F22A 0.050(4) 0.076(4) 0.104(5) 0.011(4) -0.043(3) -0.032(3)
F23 0.040(3) 0.192(7) 0.110(4) -0.066(5) -0.011(3) -0.018(4)
F23A 0.099(5) 0.174(8) 0.097(5) -0.068(5) -0.044(4) -0.022(5)
F24 0.078(3) 0.085(3) 0.123(5) -0.037(3) -0.065(3) -0.009(3)
F24A 0.058(4) 0.081(4) 0.152(7) -0.025(4) -0.064(4) 0.001(3)
C201 0.0311(14) 0.0462(17) 0.0348(15) -0.0107(13) -0.0066(12) -0.0069(12)
C202 0.0353(16) 0.0534(19) 0.0350(16) -0.0092(14) -0.0092(13) -0.0078(14)
C203 0.0378(16) 0.060(2) 0.0445(19) -0.0168(16) -0.0160(14) -0.0037(15)
C204 0.0280(15) 0.072(2) 0.056(2) -0.0252(19) -0.0095(14) -0.0097(15)
C205 0.0335(16) 0.064(2) 0.0430(18) -0.0207(16) -0.0035(14) -0.0121(15)
C206 0.0301(14) 0.059(2) 0.0357(16) -0.0177(15) -0.0062(12) -0.0075(13)
C207 0.044(2) 0.090(3) 0.058(2) -0.015(2) -0.0269(18) -0.009(2)
C208 0.0354(19) 0.116(4) 0.056(2) -0.038(3) 0.0048(17) -0.023(2)
C209 0.0237(13) 0.0524(18) 0.0289(14) -0.0120(13) -0.0019(11) -0.0070(12)
C210 0.0321(14) 0.0539(19) 0.0294(15) -0.0143(14) -0.0036(12) -0.0035(13)
C211 0.0382(16) 0.0520(19) 0.0340(16) -0.0116(14) -0.0006(13) -0.0055(14)
C212 0.0438(18) 0.055(2) 0.0397(18) -0.0176(15) 0.0004(14) -0.0124(15)
C213 0.0413(17) 0.061(2) 0.0348(16) -0.0183(15) -0.0024(13) -0.0123(15)
C214 0.0332(15) 0.0538(18) 0.0272(14) -0.0109(13) -0.0026(11) -0.0092(13)
C215 0.068(2) 0.056(2) 0.0368(18) -0.0110(16) -0.0043(17) -0.0040(19)
C216 0.077(3) 0.070(3) 0.040(2) -0.0205(18) -0.0120(19) -0.016(2)
C217 0.0306(14) 0.0478(17) 0.0263(14) -0.0082(12) -0.0086(11) -0.0075(12)
C218 0.0384(16) 0.0556(19) 0.0307(15) -0.0102(14) -0.0049(12) -0.0174(14)
C219 0.0486(18) 0.062(2) 0.0337(16) -0.0168(15) -0.0070(14) -0.0183(16)
C220 0.0469(18) 0.063(2) 0.0300(15) -0.0189(15) -0.0020(13) -0.0133(16)
C221 0.0339(15) 0.0502(18) 0.0278(14) -0.0092(13) -0.0063(12) -0.0094(13)
C222 0.0300(14) 0.0463(16) 0.0276(14) -0.0101(12) -0.0073(11) -0.0080(12)
C223 0.072(3) 0.081(3) 0.045(2) -0.029(2) -0.0024(19) -0.029(2)
C224 0.0366(16) 0.059(2) 0.0347(16) -0.0136(15) -0.0011(13) -0.0112(15)
C225 0.0256(13) 0.0502(17) 0.0248(13) -0.0115(12) -0.0008(10) -0.0066(12)
C226 0.0327(14) 0.0511(18) 0.0316(15) -0.0130(13) -0.0052(12) -0.0094(13)
C227 0.0389(16) 0.0477(18) 0.0374(16) -0.0121(14) -0.0042(13) -0.0070(14)
C228 0.0400(16) 0.0503(19) 0.0365(16) -0.0106(14) -0.0098(13) -0.0016(14)
C229 0.0308(15) 0.0541(19) 0.0387(17) -0.0148(14) -0.0097(13) -0.0031(13)
C230 0.0286(14) 0.0494(18) 0.0344(15) -0.0092(13) -0.0033(12) -0.0104(12)
C231 0.059(2) 0.051(2) 0.059(2) -0.0062(18) -0.0159(19) -0.0111(18)
C232 0.045(2) 0.069(3) 0.064(3) -0.013(2) -0.0260(19) -0.0064(18)
B200 0.0271(15) 0.052(2) 0.0255(15) -0.0095(14) -0.0031(12) -0.0105(14)

loop_
_atom_type_symbol
_atom_type_description
_atom_type_scat_dispersion_real
_atom_type_scat_dispersion_imag
_atom_type_scat_source
C C 0.0181 0.0091 'International Tables Vol C Tables 4.2.6.8 and 6.1.1.4'
H H 0.0000 0.0000 'International Tables Vol C Tables 4.2.6.8 and 6.1.1.4'
B B 0.0090 0.0039 'International Tables Vol C Tables 4.2.6.8 and 6.1.1.4'
F F 0.0727 0.0534 'International Tables Vol C Tables 4.2.6.8 and 6.1.1.4'
N N 0.0311 0.0180 'International Tables Vol C Tables 4.2.6.8 and 6.1.1.4'
O O 0.0492 0.0322 'International Tables Vol C Tables 4.2.6.8 and 6.1.1.4'
P P 0.2955 0.4335 'International Tables Vol C Tables 4.2.6.8 and 6.1.1.4'
Rh Rh 0.0927 3.6045 'International Tables Vol C Tables 4.2.6.8 and 6.1.1.4'

loop_
_exptl_crystal_face_index_h
_exptl_crystal_face_index_k
_exptl_crystal_face_index_l
_exptl_crystal_face_perp_dist
0 4 13 0.1114
7 -4 0 0.1062
0 10 -1 0.0149
0 -10 1 0.0331
-7 2 -6 0.1150
-1 -5 -13 0.1127

loop_
_geom_angle_atom_site_label_1
_geom_angle_atom_site_label_2
_geom_angle_atom_site_label_3
_geom_angle
P3 Rh1 P2 161.12(3)
N20 Rh1 P2 80.60(8)
N20 Rh1 P3 80.52(8)
N20 Rh1 C4 152.01(15)
N20 Rh1 C5 174.49(15)
C4 Rh1 P2 103.78(12)
C4 Rh1 P3 93.16(12)
C4 Rh1 C5 32.80(18)
C4A Rh1 P2 95.3(5)
C4A Rh1 P3 103.5(5)
C4A Rh1 N20 175.1(5)
C5 Rh1 P2 95.59(13)
C5 Rh1 P3 103.20(13)
O26 P2 Rh1 100.30(8)
O26 P2 C28 98.70(15)
O26 P2 C32 100.05(17)
C28 P2 Rh1 120.72(12)
C32 P2 Rh1 116.43(11)
C32 P2 C28 114.53(17)
O27 P3 Rh1 101.21(8)
O27 P3 C36 99.38(18)
O27 P3 C40 99.75(17)
C36 P3 Rh1 116.22(15)
C36 P3 C40 115.1(2)
C40 P3 Rh1 119.62(18)
C21 O26 P2 119.9(2)
C25 O27 P3 119.4(2)
C21 N20 Rh1 120.7(2)
C21 N20 C25 118.0(3)
C25 N20 Rh1 121.0(2)
C5 C4 Rh1 75.8(3)
C5A C4A Rh1 175.5(13)
C4 C5 Rh1 71.4(3)
C4 C5 C6 156.2(5)
C6 C5 Rh1 130.8(3)
C4A C5A C6A 120.5(11)
C7 C6 C5 119.2(3)
C7 C6 C11 120.0
C11 C6 C5 120.8(3)
C8 C7 C6 120.0
C7 C8 C9 120.0
C7 C8 C12 121.5(3)
C9 C8 C12 118.5(3)
C10 C9 C8 120.0
C9 C10 C11 120.0
C9 C10 C16 119.8(2)
C11 C10 C16 120.2(2)
C10 C11 C6 120.0
C7A C6A C5A 119.7(4)
C7A C6A C11A 120.0
C11A C6A C5A 120.2(4)
C8A C7A C6A 120.0
C7A C8A C9A 120.0
C7A C8A C12A 119.6(3)
C9A C8A C12A 120.4(3)
C10A C9A C8A 120.0
C9A C10A C11A 120.0
C9A C10A C16A 119.2(3)
C11A C10A C16A 120.8(3)
C10A C11A C6A 120.0
C8 C12 C13 109.0(4)
C14 C12 C8 113.4(4)
C14 C12 C13 107.5(5)
C14 C12 C15 108.3(5)
C15 C12 C8 112.5(4)
C15 C12 C13 105.8(5)
C8A C12A C13A 108.9(6)
C14A C12A C8A 110.8(6)
C14A C12A C13A 107.6(6)
C15A C12A C8A 111.7(6)
C15A C12A C13A 108.2(6)
C15A C12A C14A 109.5(6)
C10 C16 C18 111.4(4)
C17 C16 C10 109.1(4)
C17 C16 C18 108.5(4)
C19 C16 C10 111.1(4)
C19 C16 C17 108.1(5)
C19 C16 C18 108.4(5)
C10A C16A C17A 110.1(6)
C10A C16A C19A 110.7(6)
C18A C16A C10A 111.9(6)
C18A C16A C17A 108.1(6)
C18A C16A C19A 108.2(6)
C19A C16A C17A 107.7(6)
O26 C21 N20 117.9(3)
O26 C21 C22 119.6(3)
N20 C21 C22 122.6(3)
C21 C22 C23 117.6(3)
C24 C23 C22 121.2(4)
C25 C24 C23 117.7(3)
O27 C25 N20 117.3(3)
O27 C25 C24 119.9(3)
N20 C25 C24 122.8(3)
C29 C28 P2 104.3(3)
C30 C28 P2 113.5(3)
C30 C28 C29 110.0(4)
C30 C28 C31 108.8(4)
C31 C28 P2 111.0(3)
C31 C28 C29 109.1(4)
C33 C32 P2 105.1(3)
C34 C32 P2 109.0(3)
C34 C32 C33 109.3(3)
C34 C32 C35 110.7(4)
C35 C32 P2 113.8(3)
C35 C32 C33 108.7(4)
C37 C36 P3 105.0(3)
C37 C36 C38 108.8(4)
C37 C36 C39 108.5(5)
C38 C36 P3 108.4(4)
C38 C36 C39 110.2(4)
C39 C36 P3 115.7(4)
C41 C40 P3 105.5(3)
C41 C40 C42 109.1(6)
C41 C40 C43 109.6(5)
C42 C40 P3 114.0(4)
C42 C40 C43 109.1(5)
C43 C40 P3 109.5(4)
C202 C201 C206 115.7(3)
C202 C201 B200 123.3(3)
C206 C201 B200 121.0(3)
C203 C202 C201 122.1(3)
C202 C203 C207 120.5(3)
C204 C203 C202 120.9(3)
C204 C203 C207 118.6(3)
C203 C204 C205 118.4(3)
C204 C205 C206 120.7(3)
C204 C205 C208 119.3(3)
C206 C205 C208 120.0(3)
C205 C206 C201 122.3(3)
F1 C207 C203 112.0(4)
F2 C207 F1 105.7(4)
F2 C207 F3 107.8(5)
F2 C207 C203 115.2(3)
F3 C207 F1 102.9(4)
F3 C207 C203 112.4(4)
F4 C208 C205 109.0(4)
F4A C208 F5A 102.1(5)
F4A C208 C205 111.6(4)
F5 C208 F4 102.9(4)
F5 C208 C205 111.4(3)
F5A C208 C205 109.7(5)
F6 C208 F4 107.7(4)
F6 C208 F5 109.8(5)
F6 C208 C205 115.1(3)
F6A C208 F4A 108.0(5)
F6A C208 F5A 106.1(5)
F6A C208 C205 118.0(5)
C210 C209 C214 115.2(3)
C210 C209 B200 121.2(3)
C214 C209 B200 123.5(3)
C211 C210 C209 122.4(3)
C210 C211 C212 121.0(3)
C210 C211 C215 120.8(3)
C212 C211 C215 118.2(3)
C213 C212 C211 117.7(3)
C212 C213 C214 121.2(3)
C212 C213 C216 119.7(4)
C214 C213 C216 119.2(3)
C213 C214 C209 122.5(3)
F7 C215 F8 104.8(4)
F7 C215 F9 105.7(4)
F7 C215 C211 113.0(4)
F8 C215 C211 113.2(3)
F9 C215 F8 104.7(4)
F9 C215 C211 114.5(4)
F10 C216 F11 107.6(4)
F10 C216 F12 108.5(5)
F10 C216 C213 114.2(4)
F11 C216 F12 101.9(4)
F11 C216 C213 111.9(4)
F12 C216 C213 112.0(4)
C218 C217 B200 120.5(3)
C222 C217 C218 115.4(3)
C222 C217 B200 123.9(3)
C219 C218 C217 122.5(3)
C218 C219 C220 120.8(3)
C218 C219 C223 120.6(3)
C220 C219 C223 118.6(3)
C221 C220 C219 118.2(3)
C220 C221 C222 120.7(3)
C220 C221 C224 119.5(3)
C222 C221 C224 119.8(3)
C221 C222 C217 122.4(3)
F13 C223 C219 112.7(4)
F14 C223 F13 104.2(3)
F14 C223 C219 111.7(4)
F15 C223 F13 105.3(4)
F15 C223 F14 108.9(4)
F15 C223 C219 113.5(3)
F16 C224 F18 103.9(3)
F16 C224 C221 113.1(3)
F17 C224 F16 107.5(3)
F17 C224 F18 106.0(4)
F17 C224 C221 113.0(3)
F18 C224 C221 112.7(3)
C226 C225 C230 115.4(3)
C226 C225 B200 123.2(3)
C230 C225 B200 121.3(3)
C227 C226 C225 122.5(3)
C226 C227 C231 119.0(3)
C228 C227 C226 120.9(3)
C228 C227 C231 120.1(3)
C227 C228 C229 117.7(3)
C228 C229 C230 120.9(3)
C228 C229 C232 120.1(3)
C230 C229 C232 118.9(3)
C229 C230 C225 122.4(3)
F19 C231 F20 104.7(4)
F19 C231 F21 108.7(4)
F19 C231 C227 112.9(3)
F19A C231 F20A 104.6(6)
F19A C231 C227 112.9(5)
F20 C231 C227 112.3(3)
F20A C231 C227 111.5(5)
F21 C231 F20 104.0(4)
F21 C231 C227 113.5(3)
F21A C231 F19A 107.1(6)
F21A C231 F20A 106.4(6)
F21A C231 C227 113.7(5)
F22 C232 F24 101.8(4)
F22 C232 C229 113.9(3)
F22A C232 F24A 102.3(4)
F22A C232 C229 112.5(4)
F23 C232 F22 109.8(4)
F23 C232 F24 105.5(5)
F23 C232 C229 113.8(4)
F23A C232 F22A 107.1(5)
F23A C232 F24A 108.1(5)
F23A C232 C229 114.6(4)
F24 C232 C229 111.0(3)
F24A C232 C229 111.4(4)
C201 B200 C217 111.2(2)
C201 B200 C225 110.7(2)
C209 B200 C201 105.8(3)
C209 B200 C217 112.7(2)
C209 B200 C225 112.3(3)
C217 B200 C225 104.2(3)

loop_
_geom_bond_atom_site_label_1
_geom_bond_atom_site_label_2
_geom_bond_distance
Rh1 P2 2.3008(7)
Rh1 P3 2.2850(8)
Rh1 N20 2.054(3)
Rh1 C4 2.175(4)
Rh1 C4A 1.688(15)
Rh1 C5 2.225(6)
P2 O26 1.681(3)
P2 C28 1.863(3)
P2 C32 1.848(4)
P3 O27 1.679(2)
P3 C36 1.849(5)
P3 C40 1.855(5)
O26 C21 1.342(4)
O27 C25 1.345(4)
N20 C21 1.349(4)
N20 C25 1.359(4)
C4 C5 1.243(7)
C4A C5A 1.255(17)
C5 C6 1.429(6)
C5A C6A 1.424(10)
C6 C7 1.3900
C6 C11 1.3900
C7 C8 1.3900
C8 C9 1.3900
C8 C12 1.537(6)
C9 C10 1.3900
C10 C11 1.3900
C10 C16 1.533(5)
C6A C7A 1.3900
C6A C11A 1.3900
C7A C8A 1.3900
C8A C9A 1.3900
C8A C12A 1.530(7)
C9A C10A 1.3900
C10A C11A 1.3900
C10A C16A 1.531(6)
C12 C13 1.555(6)
C12 C14 1.518(6)
C12 C15 1.535(6)
C12A C13A 1.546(7)
C12A C14A 1.525(7)
C12A C15A 1.518(7)
C16 C17 1.529(6)
C16 C18 1.533(6)
C16 C19 1.528(6)
C16A C17A 1.536(7)
C16A C18A 1.525(7)
C16A C19A 1.533(7)
C21 C22 1.377(5)
C22 C23 1.380(6)
C23 C24 1.379(5)
C24 C25 1.366(5)
C28 C29 1.530(6)
C28 C30 1.525(5)
C28 C31 1.525(6)
C32 C33 1.537(6)
C32 C34 1.528(6)
C32 C35 1.535(5)
C36 C37 1.520(8)
C36 C38 1.536(6)
C36 C39 1.541(6)
C40 C41 1.516(8)
C40 C42 1.532(7)
C40 C43 1.536(7)
F1 C207 1.315(6)
F2 C207 1.277(5)
F3 C207 1.300(6)
F4 C208 1.368(5)
F4A C208 1.345(6)
F5 C208 1.326(5)
F5A C208 1.365(6)
F6 C208 1.288(5)
F6A C208 1.283(6)
F7 C215 1.298(5)
F8 C215 1.324(5)
F9 C215 1.309(5)
F10 C216 1.275(6)
F11 C216 1.317(5)
F12 C216 1.330(6)
F13 C223 1.351(6)
F14 C223 1.323(5)
F15 C223 1.309(5)
F16 C224 1.324(4)
F17 C224 1.295(4)
F18 C224 1.325(5)
F19 C231 1.306(5)
F19A C231 1.311(6)
F20 C231 1.338(4)
F20A C231 1.330(6)
F21 C231 1.308(4)
F21A C231 1.299(6)
F22 C232 1.309(5)
F22A C232 1.326(5)
F23 C232 1.281(5)
F23A C232 1.275(5)
F24 C232 1.347(5)
F24A C232 1.330(5)
C201 C202 1.400(5)
C201 C206 1.400(4)
C201 B200 1.647(4)
C202 C203 1.392(5)
C203 C204 1.376(5)
C203 C207 1.501(5)
C204 C205 1.386(5)
C205 C206 1.389(4)
C205 C208 1.497(5)
C209 C210 1.405(5)
C209 C214 1.405(4)
C209 B200 1.639(5)
C210 C211 1.389(5)
C211 C212 1.390(5)
C211 C215 1.491(5)
C212 C213 1.384(5)
C213 C214 1.386(5)
C213 C216 1.500(5)
C217 C218 1.401(5)
C217 C222 1.400(4)
C217 B200 1.647(4)
C218 C219 1.383(5)
C219 C220 1.391(5)
C219 C223 1.504(5)
C220 C221 1.378(5)
C221 C222 1.394(4)
C221 C224 1.497(4)
C225 C226 1.392(5)
C225 C230 1.399(4)
C225 B200 1.647(5)
C226 C227 1.391(5)
C227 C228 1.383(5)
C227 C231 1.496(5)
C228 C229 1.385(5)
C229 C230 1.386(5)
C229 C232 1.498(5)

loop_
_exptl_oxdiff_crystal_face_indexfrac_h
_exptl_oxdiff_crystal_face_indexfrac_k
_exptl_oxdiff_crystal_face_indexfrac_l
_exptl_oxdiff_crystal_face_x
_exptl_oxdiff_crystal_face_y
_exptl_oxdiff_crystal_face_z
0.0022 3.8812 12.6793 -0.9693 0.1465 -0.1973
6.9617 -3.8726 0.0267 0.4268 -0.0556 -0.9026
0.2152 9.5949 -0.9115 -0.1282 -0.8858 0.4461
-0.1127 -9.5624 0.9883 0.1272 0.8801 -0.4575
-7.0280 2.1613 -5.7361 0.0057 -0.0099 0.9999
-1.1818 -4.5255 -13.0833 0.9525 -0.0388 0.3022
